data_7052111
loop_
_publ_author_name
'Lyudmila G. Kuz'mina'
'Artem I. Vedernikov'
'Natalia A. Lobova'
'Andrei V. Churakov'
'Judith A. K. Howard'
'Michael V. Alfimov'
'Sergey P. Gromov'

_publ_section_title
;
 4-Styrylquinolines: synthesis and study of [2 + 2]-photocycloaddition
 reactions in thin films and single crystals
;
_journal_issue 6
_journal_name_full 'New Journal of Chemistry'
_journal_page_first 980
_journal_paper_doi 10.1039/b615056j
_journal_volume 31
_journal_year 2007
_chemical_formula_moiety '(C21 H22 N O2)1+, 0.5(C6 H6), (Cl O4)1-'
_chemical_formula_sum 'C24 H25 Cl N O6'
_chemical_formula_weight 458.90
_chemical_name_systematic
;
?
;
_space_group_IT_number 14
_symmetry_cell_setting monoclinic
_symmetry_space_group_name_Hall '-P 2yn'
_symmetry_space_group_name_H-M 'P 1 21/n 1'
_atom_sites_solution_hydrogens geom
_atom_sites_solution_primary direct
_atom_sites_solution_secondary difmap
_audit_creation_method SHELXL-97
_cell_angle_alpha 90.00
_cell_angle_beta 94.3050(10)
_cell_angle_gamma 90.00
_cell_formula_units_Z 4
_cell_length_a 7.0340(5)
_cell_length_b 21.0718(14)
_cell_length_c 14.6964(10)
_cell_measurement_reflns_used 6916
_cell_measurement_temperature 120.0(2)
_cell_measurement_theta_max 29.649
_cell_measurement_theta_min 2.381
_cell_volume 2172.1(3)
_computing_structure_refinement 'SHELXL-97 (Sheldrick, 1997)'
_computing_structure_solution 'SHELXS-97 (Sheldrick, 1990)'
_diffrn_ambient_temperature 120.0(2)
_diffrn_measured_fraction_theta_full 0.974
_diffrn_measured_fraction_theta_max 0.974
_diffrn_measurement_device_type 'Bruker SMART-1K'
_diffrn_measurement_method \w
_diffrn_radiation_monochromator graphite
_diffrn_radiation_source 'fine-focus sealed tube'
_diffrn_radiation_type MoK\a
_diffrn_radiation_wavelength 0.71073
_diffrn_reflns_av_R_equivalents 0.0265
_diffrn_reflns_av_sigmaI/netI 0.0344
_diffrn_reflns_limit_h_max 4
_diffrn_reflns_limit_h_min -9
_diffrn_reflns_limit_k_max 28
_diffrn_reflns_limit_k_min -24
_diffrn_reflns_limit_l_max 19
_diffrn_reflns_limit_l_min -19
_diffrn_reflns_number 14637
_diffrn_reflns_theta_full 28.99
_diffrn_reflns_theta_max 28.99
_diffrn_reflns_theta_min 1.69
_exptl_absorpt_coefficient_mu 0.218
_exptl_absorpt_correction_type none
_exptl_crystal_colour orange
_exptl_crystal_density_diffrn 1.403
_exptl_crystal_density_method 'not measured'
_exptl_crystal_description block
_exptl_crystal_F_000 964
_exptl_crystal_size_max 0.48
_exptl_crystal_size_mid 0.40
_exptl_crystal_size_min 0.36
_refine_diff_density_max 0.548
_refine_diff_density_min -0.382
_refine_diff_density_rms 0.054
_refine_ls_extinction_method none
_refine_ls_goodness_of_fit_ref 0.983
_refine_ls_hydrogen_treatment refall
_refine_ls_matrix_type full
_refine_ls_number_parameters 389
_refine_ls_number_reflns 5628
_refine_ls_number_restraints 0
_refine_ls_restrained_S_all 0.983
_refine_ls_R_factor_all 0.0662
_refine_ls_R_factor_gt 0.0443
_refine_ls_shift/su_max 0.000
_refine_ls_shift/su_mean 0.000
_refine_ls_structure_factor_coef Fsqd
_refine_ls_weighting_details 'calc w=1/[\s^2^(Fo^2^)+(0.0865P)^2^+0.2177P] where P=(Fo^2^+2Fc^2^)/3'
_refine_ls_weighting_scheme calc
_refine_ls_wR_factor_gt 0.1220
_refine_ls_wR_factor_ref 0.1311
_reflns_number_gt 4185
_reflns_number_total 5628
_reflns_threshold_expression I>2\s(I)
_cod_data_source_file b615056j.txt
_cod_data_source_block 2
_cod_depositor_comments
;
The following automatic conversions were performed:
'_symmetry_cell_setting' value 'Monoclinic' changed to 'monoclinic'
according to '/home/saulius/struct/CIF-dictionaries/cif_core.dic'
dictionary named 'cif_core.dic' version 2.4.1 from 2010-06-29.

Automatic conversion script
Id: cif_fix_enum 1527 2010-12-29 10:47:43Z saulius 
;
_cod_original_sg_symbol_H-M 'P 1 2(1)/n 1'
_cod_database_code 7052111

loop_
_symmetry_equiv_pos_as_xyz
'x, y, z'
'-x+1/2, y+1/2, -z+1/2'
'-x, -y, -z'
'x-1/2, -y-1/2, z-1/2'

loop_
_atom_site_label
_atom_site_type_symbol
_atom_site_fract_x
_atom_site_fract_y
_atom_site_fract_z
_atom_site_U_iso_or_equiv
_atom_site_adp_type
_atom_site_occupancy
_atom_site_symmetry_multiplicity
_atom_site_calc_flag
_atom_site_refinement_flags
_atom_site_disorder_assembly
_atom_site_disorder_group
Cl1 Cl 0.54674(6) 0.607359(18) 0.23579(3) 0.02541(12) Uani 1 1 d . . .
O1' O 0.5474(2) 0.61719(7) 0.13900(9) 0.0356(3) Uani 1 1 d . . .
O2' O 0.7063(2) 0.56779(6) 0.26692(10) 0.0372(3) Uani 1 1 d . . .
O3' O 0.5613(2) 0.66755(6) 0.28209(9) 0.0380(3) Uani 1 1 d . . .
O4' O 0.3722(2) 0.57640(7) 0.25516(11) 0.0450(4) Uani 1 1 d . . .
O1 O 0.4803(2) 0.63060(6) 0.79239(9) 0.0327(3) Uani 1 1 d . . .
O2 O 0.5226(2) 0.74251(6) 0.72937(9) 0.0334(3) Uani 1 1 d . . .
N1 N 0.05399(19) 0.35984(7) 0.28565(9) 0.0228(3) Uani 1 1 d . . .
C1 C 0.4584(3) 0.56921(9) 0.83111(14) 0.0333(4) Uani 1 1 d . . .
C2 C 0.5345(3) 0.80697(9) 0.69814(15) 0.0354(4) Uani 1 1 d . . .
C3 C 0.4673(2) 0.69788(8) 0.66568(11) 0.0235(3) Uani 1 1 d . . .
C4 C 0.4358(2) 0.70880(8) 0.57310(12) 0.0249(3) Uani 1 1 d . . .
C5 C 0.3812(2) 0.65931(8) 0.51426(12) 0.0239(3) Uani 1 1 d . . .
C6 C 0.3531(2) 0.59820(8) 0.54711(11) 0.0222(3) Uani 1 1 d . . .
C7 C 0.3860(2) 0.58685(8) 0.64170(11) 0.0219(3) Uani 1 1 d . . .
C8 C 0.4427(2) 0.63606(8) 0.70010(11) 0.0234(3) Uani 1 1 d . . .
C9 C 0.2849(2) 0.54978(8) 0.48151(12) 0.0253(3) Uani 1 1 d . . .
C10 C 0.2318(2) 0.49000(8) 0.49864(12) 0.0244(3) Uani 1 1 d . . .
C11 C 0.1651(2) 0.44527(8) 0.42773(11) 0.0222(3) Uani 1 1 d . . .
C19 C 0.1300(2) 0.46458(8) 0.33752(12) 0.0262(3) Uani 1 1 d . . .
C18 C 0.0783(2) 0.42175(8) 0.26945(12) 0.0260(3) Uani 1 1 d . . .
C17 C 0.0753(2) 0.33726(8) 0.37456(10) 0.0205(3) Uani 1 1 d . . .
C16 C 0.0411(2) 0.27267(8) 0.39254(12) 0.0245(3) Uani 1 1 d . . .
C15 C 0.0603(2) 0.25055(8) 0.48055(12) 0.0272(4) Uani 1 1 d . . .
C14 C 0.1134(2) 0.29183(8) 0.55351(12) 0.0267(3) Uani 1 1 d . . .
C13 C 0.1483(2) 0.35443(8) 0.53680(11) 0.0242(3) Uani 1 1 d . . .
C12 C 0.1303(2) 0.37978(7) 0.44726(11) 0.0205(3) Uani 1 1 d . . .
C20 C 0.0044(3) 0.31392(9) 0.20979(12) 0.0312(4) Uani 1 1 d . . .
C21 C 0.0029(4) 0.34161(11) 0.11547(14) 0.0449(5) Uani 1 1 d . . .
C1S C 1.1769(3) 0.48342(11) -0.02646(17) 0.0435(5) Uani 1 1 d . . .
C2S C 1.1606(3) 0.52280(10) 0.04727(16) 0.0450(5) Uani 1 1 d . . .
C3S C 0.9851(4) 0.53914(10) 0.07391(14) 0.0450(6) Uani 1 1 d . . .
H4A H 0.452(3) 0.7507(11) 0.5508(16) 0.037(6) Uiso 1 1 d . . .
H5A H 0.362(3) 0.6665(9) 0.4527(14) 0.025(5) Uiso 1 1 d . . .
H7A H 0.372(2) 0.5457(9) 0.6667(12) 0.017(4) Uiso 1 1 d . . .
H9A H 0.289(3) 0.5671(11) 0.4122(17) 0.045(6) Uiso 1 1 d . . .
H10A H 0.252(3) 0.4733(11) 0.5610(16) 0.040(6) Uiso 1 1 d . . .
H19A H 0.143(3) 0.5068(11) 0.3234(15) 0.037(6) Uiso 1 1 d . . .
H18A H 0.053(3) 0.4368(10) 0.2073(14) 0.024(5) Uiso 1 1 d . . .
H16A H 0.009(3) 0.2474(10) 0.3426(15) 0.030(5) Uiso 1 1 d . . .
H15A H 0.030(3) 0.2072(12) 0.4924(15) 0.035(6) Uiso 1 1 d . . .
H14A H 0.127(3) 0.2769(10) 0.6131(15) 0.028(5) Uiso 1 1 d . . .
H13A H 0.180(3) 0.3800(11) 0.5835(16) 0.037(6) Uiso 1 1 d . . .
H21A H -0.032(4) 0.3040(16) 0.070(2) 0.077(9) Uiso 1 1 d . . .
H21B H -0.107(4) 0.3774(13) 0.1065(18) 0.052(7) Uiso 1 1 d . . .
H21C H 0.143(4) 0.3542(13) 0.1003(18) 0.057(8) Uiso 1 1 d . . .
H2A H 0.409(3) 0.8216(10) 0.6732(14) 0.031(5) Uiso 1 1 d . . .
H20A H 0.112(4) 0.2807(13) 0.2043(17) 0.052(7) Uiso 1 1 d . . .
H20B H -0.122(3) 0.2991(10) 0.2225(14) 0.032(5) Uiso 1 1 d . . .
H1A H 0.327(3) 0.5513(11) 0.8183(16) 0.039(6) Uiso 1 1 d . . .
H1B H 0.553(3) 0.5414(11) 0.8093(16) 0.039(6) Uiso 1 1 d . . .
H2B H 0.630(3) 0.8110(11) 0.6535(16) 0.038(6) Uiso 1 1 d . . .
H1C H 0.492(3) 0.5739(11) 0.8925(16) 0.033(6) Uiso 1 1 d . . .
H2C H 0.571(3) 0.8317(12) 0.7505(17) 0.046(7) Uiso 1 1 d . . .
H2S H 1.271(4) 0.5404(13) 0.0798(19) 0.058(8) Uiso 1 1 d . . .
H1S H 1.297(4) 0.4712(14) -0.0422(19) 0.062(8) Uiso 1 1 d . . .
H3S H 0.996(4) 0.5685(17) 0.122(2) 0.084(10) Uiso 1 1 d . . .

loop_
_atom_site_aniso_label
_atom_site_aniso_U_11
_atom_site_aniso_U_22
_atom_site_aniso_U_33
_atom_site_aniso_U_23
_atom_site_aniso_U_13
_atom_site_aniso_U_12
Cl1 0.0341(2) 0.01968(19) 0.02209(19) 0.00067(14) -0.00018(14) -0.00155(15)
O1' 0.0477(8) 0.0373(7) 0.0216(6) 0.0020(5) 0.0015(5) -0.0003(6)
O2' 0.0463(8) 0.0270(6) 0.0367(8) -0.0021(6) -0.0081(6) 0.0079(6)
O3' 0.0592(9) 0.0200(6) 0.0330(7) -0.0056(5) -0.0095(6) 0.0039(6)
O4' 0.0438(8) 0.0441(9) 0.0484(9) 0.0024(7) 0.0126(7) -0.0112(7)
O1 0.0523(8) 0.0222(6) 0.0230(6) 0.0018(5) -0.0015(5) -0.0042(5)
O2 0.0512(8) 0.0199(6) 0.0293(7) -0.0035(5) 0.0032(6) -0.0044(5)
N1 0.0221(7) 0.0250(7) 0.0212(7) -0.0015(5) 0.0018(5) -0.0009(5)
C1 0.0465(11) 0.0268(9) 0.0262(9) 0.0060(7) -0.0001(8) -0.0024(8)
C2 0.0468(12) 0.0199(8) 0.0401(11) -0.0029(7) 0.0075(9) -0.0050(8)
C3 0.0253(8) 0.0191(7) 0.0265(8) -0.0031(6) 0.0042(6) -0.0010(6)
C4 0.0268(8) 0.0209(8) 0.0273(8) 0.0024(6) 0.0041(6) -0.0006(6)
C5 0.0224(8) 0.0269(8) 0.0225(8) 0.0010(6) 0.0026(6) 0.0007(6)
C6 0.0194(7) 0.0221(7) 0.0255(8) -0.0021(6) 0.0037(6) 0.0009(6)
C7 0.0214(7) 0.0177(7) 0.0270(8) 0.0004(6) 0.0038(6) 0.0013(6)
C8 0.0246(8) 0.0230(8) 0.0229(8) 0.0010(6) 0.0028(6) 0.0013(6)
C9 0.0233(8) 0.0260(8) 0.0266(8) -0.0027(6) 0.0021(6) 0.0005(6)
C10 0.0230(8) 0.0256(8) 0.0247(8) -0.0020(6) 0.0025(6) 0.0006(6)
C11 0.0197(7) 0.0222(8) 0.0251(8) -0.0032(6) 0.0037(6) 0.0010(6)
C19 0.0280(8) 0.0234(8) 0.0272(8) 0.0015(7) 0.0025(6) -0.0018(6)
C18 0.0253(8) 0.0296(9) 0.0232(8) 0.0025(7) 0.0028(6) -0.0020(6)
C17 0.0166(7) 0.0247(8) 0.0206(7) -0.0013(6) 0.0026(5) 0.0020(6)
C16 0.0248(8) 0.0228(8) 0.0257(8) -0.0047(6) 0.0009(6) 0.0008(6)
C15 0.0278(8) 0.0229(8) 0.0307(9) 0.0008(7) 0.0007(7) 0.0009(6)
C14 0.0284(8) 0.0276(8) 0.0237(8) 0.0028(6) -0.0006(6) 0.0012(7)
C13 0.0241(8) 0.0263(8) 0.0219(8) -0.0031(6) -0.0004(6) 0.0017(6)
C12 0.0174(7) 0.0227(7) 0.0214(7) -0.0017(6) 0.0016(5) 0.0031(6)
C20 0.0384(10) 0.0320(9) 0.0232(8) -0.0069(7) 0.0023(7) -0.0042(8)
C21 0.0686(16) 0.0400(12) 0.0262(10) -0.0059(8) 0.0036(9) -0.0032(11)
C1S 0.0416(12) 0.0395(11) 0.0517(13) 0.0186(10) 0.0179(10) 0.0105(9)
C2S 0.0493(12) 0.0327(10) 0.0494(13) 0.0104(9) -0.0210(10) -0.0144(9)
C3S 0.0838(18) 0.0251(9) 0.0261(10) -0.0018(8) 0.0039(10) 0.0074(10)

loop_
_atom_type_symbol
_atom_type_description
_atom_type_scat_dispersion_real
_atom_type_scat_dispersion_imag
_atom_type_scat_source
C C 0.0033 0.0016 'International Tables Vol C Tables 4.2.6.8 and 6.1.1.4'
H H 0.0000 0.0000 'International Tables Vol C Tables 4.2.6.8 and 6.1.1.4'
N N 0.0061 0.0033 'International Tables Vol C Tables 4.2.6.8 and 6.1.1.4'
O O 0.0106 0.0060 'International Tables Vol C Tables 4.2.6.8 and 6.1.1.4'
Cl Cl 0.1484 0.1585 'International Tables Vol C Tables 4.2.6.8 and 6.1.1.4'

loop_
_geom_angle_atom_site_label_1
_geom_angle_atom_site_label_2
_geom_angle_atom_site_label_3
_geom_angle
_geom_angle_site_symmetry_1
_geom_angle_site_symmetry_3
_geom_angle_publ_flag
O4' Cl1 O1' 109.11(9) . . ?
O4' Cl1 O3' 109.73(9) . . ?
O1' Cl1 O3' 109.60(8) . . ?
O4' Cl1 O2' 109.28(9) . . ?
O1' Cl1 O2' 109.65(9) . . ?
O3' Cl1 O2' 109.45(8) . . ?
C8 O1 C1 116.97(14) . . ?
C3 O2 C2 116.94(15) . . ?
C18 N1 C17 119.66(14) . . ?
C18 N1 C20 121.51(14) . . ?
C17 N1 C20 118.83(14) . . ?
O2 C3 C4 125.32(15) . . ?
O2 C3 C8 115.26(15) . . ?
C4 C3 C8 119.42(15) . . ?
C3 C4 C5 120.28(15) . . ?
C4 C5 C6 121.13(15) . . ?
C5 C6 C7 118.69(15) . . ?
C5 C6 C9 117.70(15) . . ?
C7 C6 C9 123.58(15) . . ?
C8 C7 C6 120.09(15) . . ?
O1 C8 C7 125.23(15) . . ?
O1 C8 C3 114.39(14) . . ?
C7 C8 C3 120.38(15) . . ?
C10 C9 C6 127.87(16) . . ?
C9 C10 C11 123.51(16) . . ?
C19 C11 C12 116.83(15) . . ?
C19 C11 C10 121.15(15) . . ?
C12 C11 C10 122.02(15) . . ?
C18 C19 C11 121.30(16) . . ?
N1 C18 C19 122.68(16) . . ?
N1 C17 C16 119.94(14) . . ?
N1 C17 C12 119.62(14) . . ?
C16 C17 C12 120.43(15) . . ?
C15 C16 C17 119.89(15) . . ?
C16 C15 C14 120.61(16) . . ?
C13 C14 C15 119.99(16) . . ?
C14 C13 C12 121.71(16) . . ?
C13 C12 C17 117.35(15) . . ?
C13 C12 C11 122.94(15) . . ?
C17 C12 C11 119.71(14) . . ?
N1 C20 C21 114.89(16) . . ?
C3S C1S C2S 119.5(2) 3_765 . ?
C3S C2S C1S 120.5(2) . . ?
C2S C3S C1S 120.0(2) . 3_765 ?

loop_
_geom_bond_atom_site_label_1
_geom_bond_atom_site_label_2
_geom_bond_distance
_geom_bond_site_symmetry_2
_geom_bond_publ_flag
Cl1 O4' 1.4375(15) . ?
Cl1 O1' 1.4378(13) . ?
Cl1 O3' 1.4393(13) . ?
Cl1 O2' 1.4449(13) . ?
O1 C8 1.367(2) . ?
O1 C1 1.426(2) . ?
O2 C3 1.363(2) . ?
O2 C2 1.438(2) . ?
N1 C18 1.339(2) . ?
N1 C17 1.388(2) . ?
N1 C20 1.497(2) . ?
C3 C4 1.381(2) . ?
C3 C8 1.413(2) . ?
C4 C5 1.390(2) . ?
C5 C6 1.395(2) . ?
C6 C7 1.412(2) . ?
C6 C9 1.460(2) . ?
C7 C8 1.385(2) . ?
C9 C10 1.343(2) . ?
C10 C11 1.456(2) . ?
C11 C19 1.391(2) . ?
C11 C12 1.434(2) . ?
C19 C18 1.376(2) . ?
C17 C16 1.410(2) . ?
C17 C12 1.425(2) . ?
C16 C15 1.372(2) . ?
C15 C14 1.409(2) . ?
C14 C13 1.367(2) . ?
C13 C12 1.417(2) . ?
C20 C21 1.503(3) . ?
C1S C3S 1.375(3) 3_765 ?
C1S C2S 1.376(4) . ?
C2S C3S 1.367(4) . ?
C3S C1S 1.375(3) 3_765 ?
